data_7120644
loop_
_publ_author_name
'Lei, Zhen'
'Zhang, Jin-Yuan'
'Guan, Zong-Jie'
'Wang, Quan-Ming'

_publ_section_title
;
 Intensely luminescent gold(I) phosphinopyridyl clusters: visualization of
 unsupported aurophilic interactions in solution
;
_journal_name_full 'Chem. Commun.'
_journal_paper_doi 10.1039/C7CC06944H
_journal_year 2017
_chemical_formula_moiety 'C102 H78 Au9 N6 P6, 3(B F4)'
_chemical_formula_sum 'C102 H78 Au9 B3 F12 N6 P6'
_chemical_formula_weight 3606.65
_space_group_crystal_system orthorhombic
_space_group_IT_number 33
_space_group_name_Hall 'P 2c -2n'
_space_group_name_H-M_alt 'P n a 21'
_symmetry_space_group_name_Hall 'P 2c -2n'
_symmetry_space_group_name_H-M 'P n a 21'
_atom_sites_solution_hydrogens geom
_audit_creation_date 2017-07-28
_audit_creation_method
;
Olex2 1.2
(compiled 2016.08.25 svn.r3337 for OlexSys, GUI svn.r5221)
;
_audit_update_record
;
2017-09-05 deposited with the CCDC.
2017-09-12 downloaded from the CCDC.
;
_cell_angle_alpha 90
_cell_angle_beta 90
_cell_angle_gamma 90
_cell_formula_units_Z 4
_cell_length_a 24.8293(3)
_cell_length_b 19.8167(2)
_cell_length_c 27.5843(4)
_cell_measurement_reflns_used 14731
_cell_measurement_temperature 173.00(14)
_cell_measurement_theta_max 62.1100
_cell_measurement_theta_min 3.2560
_cell_volume 13572.4(3)
_computing_molecular_graphics 'Olex2 (Dolomanov et al., 2009)'
_computing_publication_material 'Olex2 (Dolomanov et al., 2009)'
_computing_structure_refinement 'ShelXL (Sheldrick, 2015)'
_diffrn_ambient_temperature 173.00(14)
_diffrn_detector_area_resol_mean 16.1903
_diffrn_measured_fraction_theta_full 0.991
_diffrn_measured_fraction_theta_max 0.991
_diffrn_measurement_device_type 'Xcalibur, Sapphire3, Gemini ultra'
_diffrn_radiation_type CuK\a
_diffrn_radiation_wavelength 1.54184
_diffrn_reflns_av_R_equivalents 0.0425
_diffrn_reflns_av_unetI/netI 0.0550
_diffrn_reflns_Laue_measured_fraction_full 0.991
_diffrn_reflns_Laue_measured_fraction_max 0.991
_diffrn_reflns_limit_h_max 28
_diffrn_reflns_limit_h_min -22
_diffrn_reflns_limit_k_max 18
_diffrn_reflns_limit_k_min -22
_diffrn_reflns_limit_l_max 31
_diffrn_reflns_limit_l_min -30
_diffrn_reflns_number 28481
_diffrn_reflns_point_group_measured_fraction_full 0.750
_diffrn_reflns_point_group_measured_fraction_max 0.750
_diffrn_reflns_theta_full 62.082
_diffrn_reflns_theta_max 62.082
_diffrn_reflns_theta_min 3.204
_diffrn_source 'fine-focus sealed X-ray tube'
_exptl_absorpt_coefficient_mu 18.913
_exptl_absorpt_correction_T_max 1.00000
_exptl_absorpt_correction_T_min 0.38214
_exptl_absorpt_correction_type multi-scan
_exptl_absorpt_process_details
;
CrysAlisPro 1.171.39.7e (Rigaku Oxford Diffraction, 2015)
Empirical absorption correction using spherical harmonics,
 implemented in SCALE3 ABSPACK scaling algorithm.
;
_exptl_crystal_colour green
_exptl_crystal_density_diffrn 1.765
_exptl_crystal_description block
_exptl_crystal_F_000 6624
_exptl_crystal_size_max 0.34
_exptl_crystal_size_mid 0.25
_exptl_crystal_size_min 0.16
_platon_squeeze_details
;
;
_refine_diff_density_max 3.480
_refine_diff_density_min -3.223
_refine_diff_density_rms 0.236
_refine_ls_abs_structure_details
;
 Flack x determined using 4357 quotients [(I+)-(I-)]/[(I+)+(I-)]
 (Parsons, Flack and Wagner, Acta Cryst. B69 (2013) 249-259).
;
_refine_ls_abs_structure_Flack 0.200(18)
_refine_ls_extinction_method none
_refine_ls_goodness_of_fit_ref 1.064
_refine_ls_hydrogen_treatment constr
_refine_ls_matrix_type full
_refine_ls_number_parameters 952
_refine_ls_number_reflns 16067
_refine_ls_number_restraints 763
_refine_ls_restrained_S_all 1.042
_refine_ls_R_factor_all 0.0708
_refine_ls_R_factor_gt 0.0688
_refine_ls_shift/su_max 0.001
_refine_ls_shift/su_mean 0.000
_refine_ls_structure_factor_coef Fsqd
_refine_ls_weighting_details 'w=1/[\s^2^(Fo^2^)+(0.1261P)^2^+42.2146P] where P=(Fo^2^+2Fc^2^)/3'
_refine_ls_weighting_scheme calc
_refine_ls_wR_factor_gt 0.1826
_refine_ls_wR_factor_ref 0.1854
_reflns_Friedel_coverage 0.479
_reflns_Friedel_fraction_full 0.498
_reflns_Friedel_fraction_max 0.498
_reflns_number_gt 15205
_reflns_number_total 16067
_reflns_threshold_expression 'I > 2\s(I)'
_cod_data_source_file c7cc06944h2.cif
_cod_data_source_block 1
_cod_database_code 7120644
_shelx_space_group_comment
;
The symmetry employed for this shelxl refinement is uniquely defined
by the following loop, which should always be used as a source of
symmetry information in preference to the above space-group names.
They are only intended as comments.
;
_olex2_refinement_description
;
1. Fixed Uiso
 At 1.2 times of:
  All C(H) groups
2. Uiso/Uaniso restraints and constraints
P6 \\sim C611 \\sim C612 \\sim C613 \\sim C614 \\sim C615 \\sim C616: within 2A
with sigma of 0.001 and sigma for terminal atoms of 0.002
P3 \\sim C311 \\sim C312 \\sim C313 \\sim C314 \\sim C315 \\sim C316: within 2A
with sigma of 0.001 and sigma for terminal atoms of 0.002
P5 \\sim C521 \\sim C522 \\sim C523 \\sim C524 \\sim C525 \\sim C526: within 2A
with sigma of 0.001 and sigma for terminal atoms of 0.002
P1 \\sim C121 \\sim C122 \\sim C123 \\sim C124 \\sim C125 \\sim C126: within 2A
with sigma of 0.001 and sigma for terminal atoms of 0.002
Au4 \\sim Au5 \\sim N236 \\sim C231 \\sim C232 \\sim C233 \\sim C234 \\sim
C235: within 2A with sigma of 0.001 and sigma for terminal atoms of 0.002
P2 \\sim C221 \\sim C222 \\sim C223 \\sim C224 \\sim C225 \\sim C226: within 2A
with sigma of 0.001 and sigma for terminal atoms of 0.002
P4 \\sim C411 \\sim C412 \\sim C413 \\sim C414 \\sim C415 \\sim C416: within 2A
with sigma of 0.001 and sigma for terminal atoms of 0.002
P4 \\sim C421 \\sim C422 \\sim C423 \\sim C424 \\sim C425 \\sim C426: within 2A
with sigma of 0.001 and sigma for terminal atoms of 0.002
F1 \\sim F2 \\sim F3 \\sim F4 \\sim B1: within 2A with sigma of 0.001 and sigma
for terminal atoms of 0.002
F5 \\sim F6 \\sim F7 \\sim F8 \\sim B2: within 2A with sigma of 0.001 and sigma
for terminal atoms of 0.002
F9 \\sim F10 \\sim F11 \\sim F12 \\sim B3: within 2A with sigma of 0.001 and
sigma for terminal atoms of 0.002
Au4 \\sim Au6 \\sim P6 \\sim N636 \\sim C631 \\sim C632 \\sim C633 \\sim C634
\\sim C635 \\sim C635: within 2A with sigma of 0.001 and sigma for terminal
atoms of 0.002
Au1 \\sim Au3 \\sim P1 \\sim N136 \\sim C131 \\sim C132 \\sim C133 \\sim C134
\\sim C135: within 2A with sigma of 0.001 and sigma for terminal atoms of 0.002
P1 \\sim C111 \\sim C112 \\sim C113 \\sim C114 \\sim C115 \\sim C116: within 2A
with sigma of 0.001 and sigma for terminal atoms of 0.002
Au5 \\sim Au6 \\sim P4 \\sim N436 \\sim C431 \\sim C432 \\sim C433 \\sim C434
\\sim C435: within 2A with sigma of 0.001 and sigma for terminal atoms of 0.002
Au2 \\sim Au3 \\sim P5 \\sim N536 \\sim C531 \\sim C532 \\sim C533 \\sim C534
\\sim C535: within 2A with sigma of 0.001 and sigma for terminal atoms of 0.002
P5 \\sim C511 \\sim C512 \\sim C513 \\sim C514 \\sim C515 \\sim C516: within 2A
with sigma of 0.001 and sigma for terminal atoms of 0.002
P3 \\sim C321 \\sim C322 \\sim C323 \\sim C324 \\sim C325 \\sim C326: within 2A
with sigma of 0.001 and sigma for terminal atoms of 0.002
P6 \\sim C621 \\sim C622 \\sim C623 \\sim C624 \\sim C625 \\sim C626: within 2A
with sigma of 0.001 and sigma for terminal atoms of 0.002
Au1 \\sim Au2 \\sim P3 \\sim N336 \\sim C331 \\sim C332 \\sim C333 \\sim C334
\\sim C335: within 2A with sigma of 0.001 and sigma for terminal atoms of 0.002
C211 \\sim C212 \\sim C213 \\sim C214 \\sim C215 \\sim C216: within 2A with
sigma of 0.001 and sigma for terminal atoms of 0.002
3.a Aromatic/amide H refined with riding coordinates:
 C112(H112), C116(H116), C115(H115), C114(H114), C113(H113), C124(H124),
 C125(H125), C126(H126), C122(H122), C123(H123), C134(H134), C133(H133),
 C132(H132), C216(H216), C215(H215), C214(H214), C213(H213), C212(H212),
 C222(H222), C223(H223), C224(H224), C225(H225), C226(H226), C232(H232),
 C233(H233), C234(H234), C314(H314), C315(H315), C316(H316), C312(H312),
 C313(H313), C322(H322), C323(H323), C324(H324), C325(H325), C326(H326),
 C332(H332), C333(H333), C334(H334), C412(H412), C413(H413), C414(H414),
 C415(H415), C416(H416), C422(H422), C423(H423), C424(H424), C425(H425),
 C426(H426), C434(H434), C433(H433), C432(H432), C512(H512), C516(H516),
 C515(H515), C514(H514), C513(H513), C522(H522), C523(H523), C524(H524),
 C525(H525), C526(H526), C534(H534), C533(H533), C532(H532), C613(H613),
 C614(H614), C615(H615), C616(H616), C612(H612), C622(H622), C623(H623),
 C624(H624), C625(H625), C626(H626), C634(H634), C633(H633), C632(H632)
3.b Fitted hexagon refined as free rotating group:
 C112(C111,C116,C115,C114,C113), C124(C125,C126,C121,C122,C123), C134(C133,
 C132,C131,N136,C135), C211(C216,C215,C214,C213,C212), C222(C223,C224,C225,C226,
 C221), C231(C232,C233,C234,C235,N236), C314(C315,C316,C311,C312,C313),
 C321(C322,C323,C324,C325,C326), C331(C332,C333,C334,C335,N336), C411(C412,C413,
 C414,C415,C416), C421(C422,C423,C424,C425,C426), C431(N436,C435,C434,C433,
 C432), C512(C511,C516,C515,C514,C513), C521(C522,C523,C524,C525,C526),
 C535(C534,C533,C532,C531,N536), C613(C614,C615,C616,C611,C612), C621(C622,C623,
 C624,C625,C626), C631(N636,C635,C634,C633,C632)
;
_shelx_shelxl_version_number 2014/7
_olex2_submission_special_instructions 'No special instructions were received'

loop_
_space_group_symop_operation_xyz
'x, y, z'
'-x, -y, z+1/2'
'-x+1/2, y+1/2, z+1/2'
'x+1/2, -y+1/2, z'

loop_
_atom_site_label
_atom_site_type_symbol
_atom_site_fract_x
_atom_site_fract_y
_atom_site_fract_z
_atom_site_U_iso_or_equiv
_atom_site_adp_type
_atom_site_occupancy
_atom_site_site_symmetry_order
_atom_site_calc_flag
_atom_site_refinement_flags_posn
_atom_site_refinement_flags_adp
Au1 Au -0.53867(4) -0.48793(5) -0.33984(4) 0.0531(3) Uani 1 1 d . U
Au2 Au -0.41219(5) -0.49918(6) -0.30930(5) 0.0604(3) Uani 1 1 d . U
Au3 Au -0.49237(6) -0.62477(6) -0.28356(5) 0.0652(3) Uani 1 1 d . U
Au4 Au -0.57173(4) -0.42269(5) -0.23897(4) 0.0533(3) Uani 1 1 d . U
Au5 Au -0.44222(4) -0.41688(5) -0.21265(4) 0.0512(3) Uani 1 1 d . U
Au6 Au -0.51356(4) -0.55074(5) -0.18252(4) 0.0505(3) Uani 1 1 d . U
Au7 Au -0.64001(4) -0.39526(5) -0.32929(5) 0.0558(3) Uani 1 1 d . .
Au8 Au -0.33087(4) -0.39768(5) -0.26161(4) 0.0505(2) Uani 1 1 d . .
Au9 Au -0.51660(4) -0.70932(5) -0.19454(4) 0.0549(3) Uani 1 1 d . .
P1 P -0.6622(4) -0.4925(4) -0.3730(3) 0.0696(10) Uani 1 1 d . U
P2 P -0.6235(3) -0.2927(3) -0.2903(3) 0.0617(14) Uani 1 1 d . U
P3 P -0.3347(3) -0.3770(4) -0.3437(3) 0.0593(11) Uani 1 1 d . U
P4 P -0.3183(3) -0.4152(4) -0.1790(3) 0.0606(11) Uani 1 1 d . U
P5 P -0.4435(3) -0.7572(4) -0.2332(3) 0.0706(13) Uani 1 1 d . U
P6 P -0.5900(3) -0.6726(4) -0.1507(3) 0.0683(12) Uani 1 1 d . U
C112 C -0.7499(7) -0.5275(10) -0.4299(6) 0.0711(13) Uani 1 1 d . U
H112 H -0.7258 -0.5342 -0.4553 0.085 Uiso 1 1 calc R .
C111 C -0.7314(6) -0.5043(10) -0.3854(7) 0.0706(11) Uani 1 1 d G U
C116 C -0.7674(8) -0.4944(10) -0.3475(6) 0.0710(13) Uani 1 1 d G U
H116 H -0.7551 -0.4788 -0.3177 0.085 Uiso 1 1 calc R .
C115 C -0.8219(7) -0.5077(10) -0.3541(6) 0.0714(14) Uani 1 1 d G U
H115 H -0.8460 -0.5011 -0.3287 0.086 Uiso 1 1 calc R .
C114 C -0.8404(6) -0.5310(10) -0.3986(7) 0.0716(14) Uani 1 1 d G U
H114 H -0.8768 -0.5399 -0.4031 0.086 Uiso 1 1 calc R .
C113 C -0.8044(8) -0.5409(10) -0.4366(6) 0.0715(14) Uani 1 1 d G U
H113 H -0.8167 -0.5564 -0.4664 0.086 Uiso 1 1 calc R .
C124 C -0.5735(9) -0.4976(9) -0.5191(6) 0.0710(14) Uani 1 1 d . U
H124 H -0.5555 -0.4983 -0.5487 0.085 Uiso 1 1 calc R .
C125 C -0.5740(8) -0.5548(7) -0.4900(7) 0.0710(14) Uani 1 1 d G U
H125 H -0.5563 -0.5938 -0.5000 0.085 Uiso 1 1 calc R .
C126 C -0.6009(9) -0.5538(7) -0.4458(7) 0.0707(13) Uani 1 1 d G U
H126 H -0.6013 -0.5921 -0.4263 0.085 Uiso 1 1 calc R .
C121 C -0.6273(9) -0.4956(9) -0.4308(6) 0.0704(11) Uani 1 1 d G U
C122 C -0.6268(8) -0.4384(7) -0.4599(7) 0.0707(13) Uani 1 1 d G U
H122 H -0.6445 -0.3995 -0.4499 0.085 Uiso 1 1 calc R .
C123 C -0.5999(9) -0.4394(7) -0.5041(7) 0.0709(14) Uani 1 1 d G U
H123 H -0.5996 -0.4011 -0.5236 0.085 Uiso 1 1 calc R .
C134 C -0.6014(7) -0.6823(7) -0.2979(7) 0.0675(9) Uani 1 1 d . U
H134 H -0.5879 -0.7209 -0.2832 0.081 Uiso 1 1 calc R .
C133 C -0.6546(7) -0.6807(7) -0.3136(8) 0.0681(10) Uani 1 1 d G U
H133 H -0.6766 -0.7182 -0.3094 0.082 Uiso 1 1 calc R .
C132 C -0.6749(6) -0.6229(8) -0.3356(8) 0.0684(10) Uani 1 1 d G U
H132 H -0.7105 -0.6218 -0.3461 0.082 Uiso 1 1 calc R .
C131 C -0.6420(7) -0.5668(7) -0.3419(7) 0.0685(9) Uani 1 1 d G U
N136 N -0.5889(6) -0.5685(6) -0.3262(7) 0.0676(9) Uani 1 1 d G U
C135 C -0.5686(6) -0.6262(8) -0.3042(7) 0.0668(7) Uani 1 1 d G U
C211 C -0.6413(9) -0.2177(7) -0.3223(7) 0.081(3) Uani 1 1 d . U
C216 C -0.6533(9) -0.1587(9) -0.2971(6) 0.081(3) Uani 1 1 d G U
H216 H -0.6596 -0.1603 -0.2639 0.097 Uiso 1 1 calc R .
C215 C -0.6559(9) -0.0975(7) -0.3217(7) 0.081(3) Uani 1 1 d G U
H215 H -0.6639 -0.0581 -0.3048 0.097 Uiso 1 1 calc R .
C214 C -0.6464(9) -0.0952(7) -0.3713(8) 0.081(3) Uani 1 1 d G U
H214 H -0.6482 -0.0543 -0.3877 0.097 Uiso 1 1 calc R .
C213 C -0.6345(9) -0.1542(10) -0.3964(6) 0.081(3) Uani 1 1 d G U
H213 H -0.6282 -0.1526 -0.4297 0.097 Uiso 1 1 calc R .
C212 C -0.6319(9) -0.2154(7) -0.3719(7) 0.081(3) Uani 1 1 d G U
H212 H -0.6239 -0.2548 -0.3887 0.097 Uiso 1 1 calc R .
C222 C -0.7048(6) -0.3116(9) -0.2261(6) 0.0634(16) Uani 1 1 d . U
H222 H -0.7219 -0.3334 -0.2517 0.076 Uiso 1 1 calc R .
C223 C -0.7301(5) -0.3071(9) -0.1813(7) 0.0639(17) Uani 1 1 d G U
H223 H -0.7640 -0.3259 -0.1769 0.077 Uiso 1 1 calc R .
C224 C -0.7045(6) -0.2746(9) -0.1430(5) 0.0642(17) Uani 1 1 d G U
H224 H -0.7214 -0.2716 -0.1130 0.077 Uiso 1 1 calc R .
C225 C -0.6538(6) -0.2465(9) -0.1496(6) 0.0641(17) Uani 1 1 d G U
H225 H -0.6367 -0.2247 -0.1240 0.077 Uiso 1 1 calc R .
C226 C -0.6285(5) -0.2510(9) -0.1945(7) 0.0636(16) Uani 1 1 d G U
H226 H -0.5945 -0.2322 -0.1989 0.076 Uiso 1 1 calc R .
C221 C -0.6540(6) -0.2835(9) -0.2327(5) 0.0629(15) Uani 1 1 d G U
C231 C -0.5534(4) -0.2837(7) -0.2798(6) 0.055(2) Uani 1 1 d . U
C232 C -0.5240(5) -0.2254(6) -0.2888(6) 0.055(2) Uani 1 1 d G U
H232 H -0.5405 -0.1885 -0.3035 0.066 Uiso 1 1 calc R .
C233 C -0.4700(5) -0.2221(6) -0.2757(7) 0.055(2) Uani 1 1 d G U
H233 H -0.4503 -0.1830 -0.2817 0.066 Uiso 1 1 calc R .
C234 C -0.4454(4) -0.2771(7) -0.2537(7) 0.055(2) Uani 1 1 d G U
H234 H -0.4093 -0.2749 -0.2450 0.066 Uiso 1 1 calc R .
C235 C -0.4748(5) -0.3355(6) -0.2447(6) 0.055(2) Uani 1 1 d G U
N236 N -0.5288(5) -0.3388(6) -0.2578(6) 0.055(2) Uani 1 1 d G U
C314 C -0.2583(7) -0.1807(6) -0.3983(6) 0.0613(14) Uani 1 1 d . U
H314 H -0.2441 -0.1403 -0.4096 0.074 Uiso 1 1 calc R .
C315 C -0.2839(7) -0.1831(6) -0.3535(6) 0.0611(14) Uani 1 1 d G U
H315 H -0.2868 -0.1442 -0.3348 0.073 Uiso 1 1 calc R .
C316 C -0.3052(7) -0.2436(8) -0.3367(5) 0.0607(13) Uani 1 1 d G U
H316 H -0.3223 -0.2452 -0.3067 0.073 Uiso 1 1 calc R .
C311 C -0.3008(7) -0.3017(6) -0.3646(6) 0.0602(12) Uani 1 1 d G U
C312 C -0.2752(7) -0.2994(7) -0.4094(6) 0.0607(13) Uani 1 1 d G U
H312 H -0.2723 -0.3383 -0.4280 0.073 Uiso 1 1 calc R .
C313 C -0.2540(7) -0.2389(8) -0.4262(5) 0.0611(14) Uani 1 1 d G U
H313 H -0.2368 -0.2373 -0.4562 0.073 Uiso 1 1 calc R .
C321 C -0.3106(7) -0.4457(8) -0.3809(6) 0.0602(12) Uani 1 1 d . U
C322 C -0.3311(6) -0.4556(8) -0.4273(6) 0.0608(13) Uani 1 1 d G U
H322 H -0.3578 -0.4272 -0.4392 0.073 Uiso 1 1 calc R .
C323 C -0.3116(7) -0.5080(9) -0.4558(5) 0.0611(14) Uani 1 1 d G U
H323 H -0.3253 -0.5147 -0.4869 0.073 Uiso 1 1 calc R .
C324 C -0.2717(7) -0.5505(8) -0.4380(6) 0.0612(14) Uani 1 1 d G U
H324 H -0.2586 -0.5855 -0.4571 0.073 Uiso 1 1 calc R .
C325 C -0.2512(6) -0.5406(8) -0.3917(6) 0.0611(14) Uani 1 1 d G U
H325 H -0.2245 -0.5690 -0.3798 0.073 Uiso 1 1 calc R .
C326 C -0.2707(7) -0.4882(9) -0.3631(5) 0.0607(13) Uani 1 1 d G U
H326 H -0.2570 -0.4816 -0.3321 0.073 Uiso 1 1 calc R .
C331 C -0.4029(4) -0.3640(8) -0.3627(7) 0.0591(12) Uani 1 1 d . U
C332 C -0.4221(6) -0.3082(7) -0.3880(7) 0.0592(13) Uani 1 1 d G U
H332 H -0.3986 -0.2737 -0.3966 0.071 Uiso 1 1 calc R .
C333 C -0.4763(6) -0.3040(7) -0.4002(7) 0.0592(14) Uani 1 1 d G U
H333 H -0.4891 -0.2667 -0.4171 0.071 Uiso 1 1 calc R .
C334 C -0.5113(5) -0.3556(8) -0.3872(7) 0.0592(14) Uani 1 1 d G U
H334 H -0.5476 -0.3528 -0.3954 0.071 Uiso 1 1 calc R .
C335 C -0.4922(5) -0.4114(7) -0.3620(7) 0.0591(14) Uani 1 1 d G U
N336 N -0.4380(6) -0.4156(7) -0.3498(6) 0.0590(13) Uani 1 1 d G U
C411 C -0.2485(5) -0.4253(10) -0.1613(6) 0.0616(12) Uani 1 1 d . U
C412 C -0.2141(6) -0.4564(10) -0.1942(5) 0.0621(13) Uani 1 1 d G U
H412 H -0.2264 -0.4677 -0.2250 0.074 Uiso 1 1 calc R .
C413 C -0.1612(6) -0.4706(9) -0.1811(6) 0.0624(14) Uani 1 1 d G U
H413 H -0.1382 -0.4914 -0.2031 0.075 Uiso 1 1 calc R .
C414 C -0.1428(5) -0.4538(10) -0.1351(6) 0.0625(14) Uani 1 1 d G U
H414 H -0.1074 -0.4633 -0.1263 0.075 Uiso 1 1 calc R .
C415 C -0.1772(6) -0.4227(10) -0.1022(5) 0.0624(14) Uani 1 1 d G U
H415 H -0.1648 -0.4114 -0.0714 0.075 Uiso 1 1 calc R .
C416 C -0.2300(6) -0.4085(9) -0.1153(6) 0.0621(13) Uani 1 1 d G U
H416 H -0.2530 -0.3877 -0.0933 0.075 Uiso 1 1 calc R .
C421 C -0.3450(7) -0.3505(7) -0.1405(6) 0.0618(12) Uani 1 1 d . U
C422 C -0.3468(7) -0.2844(8) -0.1573(5) 0.0622(13) Uani 1 1 d G U
H422 H -0.3392 -0.2751 -0.1897 0.075 Uiso 1 1 calc R .
C423 C -0.3601(7) -0.2322(6) -0.1259(6) 0.0626(14) Uani 1 1 d G U
H423 H -0.3614 -0.1880 -0.1371 0.075 Uiso 1 1 calc R .
C424 C -0.3716(7) -0.2461(7) -0.0776(6) 0.0628(14) Uani 1 1 d G U
H424 H -0.3805 -0.2112 -0.0565 0.075 Uiso 1 1 calc R .
C425 C -0.3697(7) -0.3122(8) -0.0607(5) 0.0627(14) Uani 1 1 d G U
H425 H -0.3774 -0.3215 -0.0284 0.075 Uiso 1 1 calc R .
C426 C -0.3564(7) -0.3644(6) -0.0922(6) 0.0623(13) Uani 1 1 d G U
H426 H -0.3552 -0.4086 -0.0809 0.075 Uiso 1 1 calc R .
C431 C -0.3518(6) -0.4902(7) -0.1607(7) 0.0606(12) Uani 1 1 d . U
N436 N -0.4053(6) -0.4947(7) -0.1753(6) 0.0605(13) Uani 1 1 d G U
C435 C -0.4357(5) -0.5511(8) -0.1631(7) 0.0607(14) Uani 1 1 d G U
C434 C -0.4127(6) -0.6030(7) -0.1362(7) 0.0607(14) Uani 1 1 d G U
H434 H -0.4330 -0.6407 -0.1281 0.073 Uiso 1 1 calc R .
C433 C -0.3592(6) -0.5985(7) -0.1216(7) 0.0607(14) Uani 1 1 d G U
H433 H -0.3438 -0.6332 -0.1036 0.073 Uiso 1 1 calc R .
C432 C -0.3288(5) -0.5421(8) -0.1338(7) 0.0607(13) Uani 1 1 d G U
H432 H -0.2930 -0.5391 -0.1240 0.073 Uiso 1 1 calc R .
C512 C -0.4202(6) -0.7843(9) -0.3312(8) 0.0718(15) Uani 1 1 d . U
H512 H -0.3899 -0.7571 -0.3280 0.086 Uiso 1 1 calc R .
C511 C -0.4546(8) -0.7934(9) -0.2919(6) 0.0714(14) Uani 1 1 d G U
C516 C -0.4999(7) -0.8341(10) -0.2966(6) 0.0717(15) Uani 1 1 d G U
H516 H -0.5229 -0.8402 -0.2704 0.086 Uiso 1 1 calc R .
C515 C -0.5109(6) -0.8656(9) -0.3405(8) 0.0720(16) Uani 1 1 d G U
H515 H -0.5412 -0.8928 -0.3437 0.086 Uiso 1 1 calc R .
C514 C -0.4765(7) -0.8564(10) -0.3798(6) 0.0721(16) Uani 1 1 d G U
H514 H -0.4839 -0.8775 -0.4092 0.087 Uiso 1 1 calc R .
C513 C -0.4312(7) -0.8158(10) -0.3751(6) 0.0720(16) Uani 1 1 d G U
H513 H -0.4082 -0.8096 -0.4014 0.086 Uiso 1 1 calc R .
C521 C -0.4062(8) -0.8195(8) -0.2015(7) 0.0714(14) Uani 1 1 d . U
C522 C -0.3970(8) -0.8092(8) -0.1524(7) 0.0719(15) Uani 1 1 d G U
H522 H -0.4108 -0.7711 -0.1371 0.086 Uiso 1 1 calc R .
C523 C -0.3670(8) -0.8557(9) -0.1260(6) 0.0722(16) Uani 1 1 d G U
H523 H -0.3608 -0.8488 -0.0932 0.087 Uiso 1 1 calc R .
C524 C -0.3463(8) -0.9126(8) -0.1488(7) 0.0722(16) Uani 1 1 d G U
H524 H -0.3262 -0.9438 -0.1312 0.087 Uiso 1 1 calc R .
C525 C -0.3555(8) -0.9230(8) -0.1980(7) 0.0720(16) Uani 1 1 d G U
H525 H -0.3417 -0.9611 -0.2132 0.086 Uiso 1 1 calc R .
C526 C -0.3855(8) -0.8765(9) -0.2243(6) 0.0717(15) Uani 1 1 d G U
H526 H -0.3917 -0.8834 -0.2572 0.086 Uiso 1 1 calc R .
C535 C -0.3797(7) -0.5803(7) -0.2766(8) 0.0709(16) Uani 1 1 d . U
C534 C -0.3249(6) -0.5861(7) -0.2675(9) 0.0711(16) Uani 1 1 d G U
H534 H -0.3019 -0.5505 -0.2746 0.085 Uiso 1 1 calc R .
C533 C -0.3044(5) -0.6452(9) -0.2476(8) 0.0711(16) Uani 1 1 d G U
H533 H -0.2677 -0.6491 -0.2414 0.085 Uiso 1 1 calc R .
C532 C -0.3388(7) -0.6986(7) -0.2368(8) 0.0711(15) Uani 1 1 d G U
H532 H -0.3251 -0.7381 -0.2235 0.085 Uiso 1 1 calc R .
C531 C -0.3936(6) -0.6928(7) -0.2460(8) 0.0708(14) Uani 1 1 d G U
N536 N -0.4141(5) -0.6337(8) -0.2659(8) 0.0708(15) Uani 1 1 d G U
C613 C -0.6825(8) -0.8429(8) -0.1548(7) 0.0710(15) Uani 1 1 d . U
H613 H -0.6842 -0.8817 -0.1737 0.085 Uiso 1 1 calc R .
C614 C -0.7180(7) -0.8342(8) -0.1164(8) 0.0712(16) Uani 1 1 d G U
H614 H -0.7435 -0.8672 -0.1095 0.085 Uiso 1 1 calc R .
C615 C -0.7155(7) -0.7761(9) -0.0882(7) 0.0711(15) Uani 1 1 d G U
H615 H -0.7393 -0.7703 -0.0625 0.085 Uiso 1 1 calc R .
C616 C -0.6774(8) -0.7267(8) -0.0985(7) 0.0705(15) Uani 1 1 d G U
H616 H -0.6757 -0.6879 -0.0796 0.085 Uiso 1 1 calc R .
C611 C -0.6419(7) -0.7354(8) -0.1369(8) 0.0698(14) Uani 1 1 d G U
C612 C -0.6444(7) -0.7935(10) -0.1651(7) 0.0704(15) Uani 1 1 d G U
H612 H -0.6206 -0.7993 -0.1908 0.085 Uiso 1 1 calc R .
C621 C -0.5729(8) -0.6377(9) -0.0921(6) 0.0685(14) Uani 1 1 d . U
C622 C -0.5937(7) -0.5766(9) -0.0758(7) 0.0686(15) Uani 1 1 d G U
H622 H -0.6190 -0.5536 -0.0944 0.082 Uiso 1 1 calc R .
C623 C -0.5766(8) -0.5499(8) -0.0318(7) 0.0688(15) Uani 1 1 d G U
H623 H -0.5905 -0.5091 -0.0209 0.083 Uiso 1 1 calc R .
C624 C -0.5387(8) -0.5843(9) -0.0041(6) 0.0688(16) Uani 1 1 d G U
H624 H -0.5273 -0.5665 0.0253 0.083 Uiso 1 1 calc R .
C625 C -0.5180(7) -0.6454(9) -0.0204(7) 0.0688(15) Uani 1 1 d G U
H625 H -0.4926 -0.6684 -0.0019 0.083 Uiso 1 1 calc R .
C626 C -0.5351(8) -0.6721(8) -0.0644(7) 0.0686(15) Uani 1 1 d G U
H626 H -0.5212 -0.7129 -0.0753 0.082 Uiso 1 1 calc R .
C631 C -0.6266(6) -0.6071(7) -0.1807(8) 0.0682(13) Uani 1 1 d . U
N636 N -0.5960(5) -0.5516(8) -0.1948(8) 0.0681(15) Uani 1 1 d G U
C635 C -0.6206(6) -0.4975(7) -0.2180(8) 0.0681(15) Uani 1 1 d G U
C634 C -0.6756(6) -0.4988(8) -0.2272(8) 0.0681(15) Uani 1 1 d G U
H634 H -0.6920 -0.4626 -0.2427 0.082 Uiso 1 1 calc R .
C633 C -0.7061(5) -0.5543(9) -0.2132(8) 0.0682(15) Uani 1 1 d G U
H633 H -0.7429 -0.5552 -0.2193 0.082 Uiso 1 1 calc R .
C632 C -0.6816(6) -0.6084(8) -0.1899(8) 0.0682(15) Uani 1 1 d G U
H632 H -0.7020 -0.6455 -0.1805 0.082 Uiso 1 1 calc R .
F1 F -0.1103(14) -0.6036(17) -0.2580(13) 0.140(5) Uiso 1 1 d . U
F2 F -0.1681(14) -0.6648(19) -0.2920(13) 0.141(5) Uiso 1 1 d . U
F3 F -0.1350(14) -0.5828(18) -0.3401(13) 0.140(5) Uiso 1 1 d . U
F4 F -0.1942(13) -0.5629(17) -0.2775(13) 0.136(5) Uiso 1 1 d . U
B1 B -0.152(3) -0.609(4) -0.298(3) 0.139(5) Uiso 1 1 d . U
F5 F -0.5996(13) -0.2800(18) -0.4750(12) 0.134(5) Uiso 1 1 d . U
F6 F -0.5953(13) -0.2766(17) -0.5549(13) 0.135(5) Uiso 1 1 d . U
F7 F -0.6724(14) -0.2940(18) -0.5238(13) 0.137(5) Uiso 1 1 d . U
F8 F -0.6401(13) -0.1941(18) -0.5133(13) 0.137(5) Uiso 1 1 d . U
B2 B -0.630(3) -0.268(4) -0.515(3) 0.136(5) Uiso 1 1 d . U
F9 F -0.7993(10) -0.4294(12) -0.2476(9) 0.101(4) Uiso 1 1 d . U
F10 F -0.8557(10) -0.4116(13) -0.1877(10) 0.106(4) Uiso 1 1 d . U
F11 F -0.8432(10) -0.3304(13) -0.2400(10) 0.103(4) Uiso 1 1 d . U
F12 F -0.8862(10) -0.4228(12) -0.2644(10) 0.104(4) Uiso 1 1 d . U
B3 B -0.851(2) -0.398(3) -0.236(2) 0.103(3) Uiso 1 1 d . U

loop_
_atom_site_aniso_label
_atom_site_aniso_U_11
_atom_site_aniso_U_22
_atom_site_aniso_U_33
_atom_site_aniso_U_23
_atom_site_aniso_U_13
_atom_site_aniso_U_12
Au1 0.0461(5) 0.0478(5) 0.0654(6) -0.0073(5) -0.0034(5) 0.0074(4)
Au2 0.0561(6) 0.0500(5) 0.0750(7) 0.0005(5) -0.0058(5) -0.0062(5)
Au3 0.0753(8) 0.0456(6) 0.0748(7) -0.0030(5) 0.0060(6) 0.0063(5)
Au4 0.0430(5) 0.0469(5) 0.0701(6) -0.0046(5) -0.0012(5) 0.0093(4)
Au5 0.0358(4) 0.0491(5) 0.0688(6) -0.0045(5) -0.0009(5) 0.0056(4)
Au6 0.0415(5) 0.0451(5) 0.0648(6) -0.0036(4) 0.0021(4) 0.0009(4)
Au7 0.0455(5) 0.0412(5) 0.0808(7) -0.0084(5) -0.0082(5) 0.0039(4)
Au8 0.0403(5) 0.0504(5) 0.0610(5) -0.0035(4) -0.0003(4) 0.0003(4)
Au9 0.0480(5) 0.0422(5) 0.0744(7) -0.0038(5) 0.0057(5) 0.0037(4)
P1 0.0759(19) 0.0525(17) 0.0804(19) -0.0043(17) -0.0007(18) 0.0025(17)
P2 0.047(3) 0.050(3) 0.089(4) -0.015(3) -0.003(3) 0.014(2)
P3 0.051(2) 0.053(2) 0.073(3) -0.004(2) 0.000(2) 0.0006(19)
P4 0.050(2) 0.061(2) 0.071(3) -0.002(2) 0.001(2) -0.002(2)
P5 0.062(3) 0.055(2) 0.094(3) -0.009(2) 0.005(3) 0.013(2)
P6 0.056(2) 0.060(3) 0.089(3) -0.003(2) 0.002(2) -0.001(2)
C112 0.077(2) 0.054(2) 0.082(2) -0.005(2) -0.002(2) 0.001(2)
C111 0.077(2) 0.054(2) 0.082(2) -0.004(2) -0.001(2) 0.002(2)
C116 0.077(2) 0.054(2) 0.082(2) -0.004(2) -0.002(2) 0.001(2)
C115 0.077(3) 0.054(2) 0.083(3) -0.004(2) -0.002(3) 0.001(2)
C114 0.077(3) 0.055(2) 0.083(3) -0.004(2) -0.002(3) 0.001(2)
C113 0.077(3) 0.055(2) 0.083(3) -0.005(2) -0.002(3) 0.001(2)
C124 0.077(3) 0.055(2) 0.081(3) -0.004(2) -0.001(3) 0.003(2)
C125 0.077(3) 0.055(2) 0.081(3) -0.004(2) -0.001(3) 0.003(2)
C126 0.077(2) 0.054(2) 0.081(2) -0.004(2) -0.001(2) 0.003(2)
C121 0.077(2) 0.054(2) 0.081(2) -0.004(2) -0.001(2) 0.003(2)
C122 0.077(2) 0.055(2) 0.081(2) -0.004(2) -0.001(2) 0.003(2)
C123 0.077(3) 0.055(2) 0.081(3) -0.004(2) -0.001(3) 0.003(2)
C134 0.0762(17) 0.0487(16) 0.0778(17) -0.0034(16) 0.0033(17) 0.0044(16)
C133 0.0763(19) 0.0496(18) 0.0785(19) -0.0035(18) 0.0026(18) 0.0041(18)
C132 0.0761(19) 0.0501(18) 0.0788(19) -0.0038(17) 0.0019(18) 0.0038(18)
C131 0.0758(18) 0.0505(16) 0.0791(17) -0.0041(16) 0.0013(17) 0.0034(16)
N136 0.0758(17) 0.0491(15) 0.0779(16) -0.0039(15) 0.0029(16) 0.0041(15)
C135 0.0758(14) 0.0478(12) 0.0769(13) -0.0035(12) 0.0041(13) 0.0050(12)
C211 0.080(7) 0.055(5) 0.107(8) 0.001(6) -0.022(7) 0.016(5)
C216 0.080(7) 0.055(5) 0.107(8) 0.001(6) -0.022(7) 0.016(5)
C215 0.080(7) 0.055(5) 0.107(8) 0.001(6) -0.022(7) 0.016(5)
C214 0.080(7) 0.056(5) 0.107(8) 0.001(6) -0.022(7) 0.016(5)
C213 0.080(7) 0.056(5) 0.107(8) 0.001(6) -0.022(7) 0.016(5)
C212 0.080(7) 0.056(5) 0.107(8) 0.001(6) -0.022(7) 0.016(5)
C222 0.048(3) 0.052(3) 0.090(4) -0.015(3) -0.003(3) 0.014(3)
C223 0.049(3) 0.052(3) 0.090(4) -0.015(3) -0.002(3) 0.014(3)
C224 0.049(3) 0.053(3) 0.090(4) -0.014(3) -0.002(3) 0.014(3)
C225 0.049(3) 0.053(3) 0.090(4) -0.015(3) -0.003(3) 0.014(3)
C226 0.049(3) 0.052(3) 0.090(4) -0.015(3) -0.003(3) 0.014(3)
C221 0.048(3) 0.051(3) 0.089(4) -0.015(3) -0.003(3) 0.014(3)
C231 0.041(4) 0.045(4) 0.078(6) -0.015(5) 0.002(5) 0.004(4)
C232 0.041(4) 0.045(4) 0.078(6) -0.015(5) 0.002(5) 0.004(4)
C233 0.041(4) 0.045(4) 0.078(6) -0.015(5) 0.002(5) 0.004(4)
C234 0.041(4) 0.045(4) 0.078(6) -0.015(5) 0.002(5) 0.004(4)
C235 0.041(4) 0.045(4) 0.078(6) -0.015(5) 0.002(5) 0.004(4)
N236 0.041(4) 0.045(4) 0.078(6) -0.015(5) 0.002(5) 0.004(4)
C314 0.054(3) 0.055(3) 0.075(3) -0.003(3) 0.000(3) 0.000(3)
C315 0.054(3) 0.055(3) 0.075(3) -0.003(3) 0.000(3) 0.000(3)
C316 0.053(3) 0.055(3) 0.074(3) -0.003(3) 0.000(3) 0.000(2)
C311 0.052(3) 0.054(2) 0.074(3) -0.003(2) 0.000(2) 0.000(2)
C312 0.053(3) 0.055(3) 0.075(3) -0.003(3) 0.000(3) 0.000(2)
C313 0.053(3) 0.055(3) 0.075(3) -0.003(3) 0.000(3) 0.000(3)
C321 0.052(2) 0.054(2) 0.074(3) -0.004(2) 0.000(2) 0.001(2)
C322 0.053(3) 0.055(3) 0.075(3) -0.004(3) 0.000(3) 0.001(2)
C323 0.053(3) 0.055(3) 0.075(3) -0.004(3) 0.000(3) 0.001(2)
C324 0.053(3) 0.055(3) 0.075(3) -0.004(3) 0.000(3) 0.001(3)
C325 0.053(3) 0.055(3) 0.075(3) -0.004(3) 0.000(3) 0.001(2)
C326 0.053(3) 0.055(3) 0.075(3) -0.004(3) 0.000(3) 0.001(2)
C331 0.051(2) 0.053(2) 0.073(3) -0.004(2) 0.000(2) 0.001(2)
C332 0.051(3) 0.053(3) 0.073(3) -0.003(3) 0.000(3) 0.001(2)
C333 0.051(3) 0.053(3) 0.073(3) -0.003(3) 0.000(3) 0.002(2)
C334 0.051(3) 0.053(3) 0.073(3) -0.004(3) 0.000(3) 0.002(3)
C335 0.051(3) 0.053(3) 0.073(3) -0.004(3) 0.000(3) 0.001(2)
N336 0.051(3) 0.053(3) 0.073(3) -0.004(2) 0.000(3) 0.001(2)
C411 0.051(2) 0.062(3) 0.072(3) -0.002(2) 0.001(2) -0.002(2)
C412 0.051(3) 0.063(3) 0.072(3) -0.002(3) 0.001(3) -0.002(2)
C413 0.051(3) 0.063(3) 0.073(3) -0.002(3) 0.001(3) -0.002(3)
C414 0.051(3) 0.064(3) 0.073(3) -0.002(3) 0.000(3) -0.002(3)
C415 0.051(3) 0.063(3) 0.073(3) -0.002(3) 0.000(3) -0.002(3)
C416 0.051(3) 0.063(3) 0.072(3) -0.002(3) 0.001(3) -0.002(2)
C421 0.052(2) 0.062(3) 0.072(3) -0.003(2) 0.002(2) -0.002(2)
C422 0.052(3) 0.062(3) 0.072(3) -0.003(3) 0.002(3) -0.002(2)
C423 0.053(3) 0.063(3) 0.072(3) -0.003(3) 0.003(3) -0.002(3)
C424 0.053(3) 0.063(3) 0.072(3) -0.003(3) 0.003(3) -0.002(3)
C425 0.053(3) 0.063(3) 0.072(3) -0.003(3) 0.003(3) -0.002(3)
C426 0.052(3) 0.063(3) 0.072(3) -0.003(3) 0.002(3) -0.002(2)
C431 0.050(2) 0.061(3) 0.071(3) -0.003(2) 0.001(2) -0.002(2)
N436 0.050(3) 0.061(3) 0.071(3) -0.003(3) 0.001(3) -0.002(2)
C435 0.051(3) 0.061(3) 0.071(3) -0.003(3) 0.002(3) -0.002(3)
C434 0.050(3) 0.061(3) 0.071(3) -0.003(3) 0.002(3) -0.001(3)
C433 0.050(3) 0.061(3) 0.071(3) -0.003(3) 0.001(3) -0.001(3)
C432 0.050(3) 0.061(3) 0.071(3) -0.003(3) 0.001(3) -0.001(2)
C512 0.063(3) 0.057(3) 0.095(4) -0.010(3) 0.005(3) 0.012(3)
C511 0.063(3) 0.056(3) 0.095(3) -0.009(3) 0.004(3) 0.012(2)
C516 0.063(3) 0.057(3) 0.095(4) -0.009(3) 0.004(3) 0.012(3)
C515 0.063(3) 0.057(3) 0.095(4) -0.010(3) 0.004(3) 0.012(3)
C514 0.064(3) 0.057(3) 0.095(4) -0.010(3) 0.005(3) 0.012(3)
C513 0.063(3) 0.057(3) 0.095(4) -0.010(3) 0.005(3) 0.012(3)
C521 0.063(3) 0.056(3) 0.095(3) -0.009(3) 0.005(3) 0.013(2)
C522 0.063(3) 0.057(3) 0.096(4) -0.008(3) 0.005(3) 0.013(3)
C523 0.063(3) 0.057(3) 0.096(4) -0.008(3) 0.005(3) 0.014(3)
C524 0.063(3) 0.057(3) 0.096(4) -0.008(3) 0.005(3) 0.014(3)
C525 0.063(3) 0.057(3) 0.096(4) -0.008(3) 0.005(3) 0.014(3)
C526 0.063(3) 0.056(3) 0.096(4) -0.009(3) 0.005(3) 0.013(3)
C535 0.063(3) 0.056(3) 0.094(4) -0.009(3) 0.005(3) 0.012(3)
C534 0.063(3) 0.056(3) 0.094(4) -0.009(3) 0.005(3) 0.012(3)
C533 0.063(3) 0.056(3) 0.095(4) -0.009(3) 0.004(3) 0.012(3)
C532 0.063(3) 0.056(3) 0.095(4) -0.009(3) 0.004(3) 0.012(3)
C531 0.062(3) 0.056(3) 0.094(3) -0.009(3) 0.005(3) 0.012(2)
N536 0.063(3) 0.056(3) 0.094(4) -0.009(3) 0.005(3) 0.012(3)
C613 0.059(3) 0.063(3) 0.092(4) -0.003(3) 0.002(3) -0.002(3)
C614 0.059(3) 0.063(3) 0.092(4) -0.003(3) 0.002(3) -0.002(3)
C615 0.059(3) 0.063(3) 0.092(4) -0.003(3) 0.002(3) -0.002(3)
C616 0.058(3) 0.062(3) 0.091(3) -0.003(3) 0.002(3) -0.002(3)
C611 0.058(3) 0.061(3) 0.090(3) -0.003(3) 0.002(3) -0.002(2)
C612 0.058(3) 0.062(3) 0.091(3) -0.003(3) 0.002(3) -0.002(3)
C621 0.056(3) 0.060(3) 0.089(3) -0.003(3) 0.003(3) 0.000(2)
C622 0.057(3) 0.061(3) 0.089(3) -0.003(3) 0.003(3) 0.000(3)
C623 0.057(3) 0.061(3) 0.089(4) -0.003(3) 0.003(3) 0.000(3)
C624 0.057(3) 0.061(3) 0.089(4) -0.003(3) 0.003(3) 0.000(3)
C625 0.057(3) 0.061(3) 0.089(4) -0.003(3) 0.003(3) 0.000(3)
C626 0.057(3) 0.061(3) 0.089(3) -0.003(3) 0.003(3) 0.000(3)
C631 0.056(3) 0.060(3) 0.089(3) -0.003(3) 0.003(3) -0.001(2)
N636 0.056(3) 0.060(3) 0.089(3) -0.003(3) 0.003(3) -0.001(3)
C635 0.056(3) 0.060(3) 0.089(4) -0.003(3) 0.003(3) -0.001(3)
C634 0.056(3) 0.060(3) 0.089(4) -0.003(3) 0.003(3) -0.001(3)
C633 0.056(3) 0.060(3) 0.089(4) -0.003(3) 0.003(3) -0.001(3)
C632 0.056(3) 0.060(3) 0.089(3) -0.003(3) 0.003(3) -0.001(3)

loop_
_atom_type_symbol
_atom_type_description
_atom_type_scat_dispersion_real
_atom_type_scat_dispersion_imag
_atom_type_scat_source
C C 0.0181 0.0091 'International Tables Vol C Tables 4.2.6.8 and 6.1.1.4'
H H 0.0000 0.0000 'International Tables Vol C Tables 4.2.6.8 and 6.1.1.4'
Au Au -4.4197 7.2980 'International Tables Vol C Tables 4.2.6.8 and 6.1.1.4'
B B 0.0090 0.0039 'International Tables Vol C Tables 4.2.6.8 and 6.1.1.4'
F F 0.0727 0.0534 'International Tables Vol C Tables 4.2.6.8 and 6.1.1.4'
N N 0.0311 0.0180 'International Tables Vol C Tables 4.2.6.8 and 6.1.1.4'
P P 0.2955 0.4335 'International Tables Vol C Tables 4.2.6.8 and 6.1.1.4'

loop_
_geom_angle_atom_site_label_1
_geom_angle_atom_site_label_2
_geom_angle_atom_site_label_3
_geom_angle
Au2 Au1 Au3 59.40(4)
Au4 Au1 Au2 92.89(4)
Au4 Au1 Au3 90.70(4)
Au7 Au1 Au2 142.29(4)
Au7 Au1 Au3 135.43(5)
Au7 Au1 Au4 58.11(3)
N136 Au1 Au2 118.9(5)
N136 Au1 Au3 59.5(5)
N136 Au1 Au4 90.0(5)
N136 Au1 Au7 87.2(5)
C335 Au1 Au2 64.9(4)
C335 Au1 Au3 124.1(4)
C335 Au1 Au4 96.2(6)
C335 Au1 Au7 92.7(5)
C335 Au1 N136 172.7(8)
Au1 Au2 Au3 61.37(4)
Au5 Au2 Au1 87.49(4)
Au5 Au2 Au3 93.72(4)
Au8 Au2 Au1 133.18(5)
Au8 Au2 Au3 142.13(5)
Au8 Au2 Au5 58.42(3)
N336 Au2 Au1 60.9(4)
N336 Au2 Au3 122.1(4)
N336 Au2 Au5 88.3(5)
N336 Au2 Au8 85.0(4)
C535 Au2 Au1 123.8(5)
C535 Au2 Au3 62.5(5)
C535 Au2 Au5 97.3(7)
C535 Au2 Au8 93.8(6)
C535 Au2 N336 172.7(8)
Au2 Au3 Au1 59.23(3)
Au6 Au3 Au1 88.62(4)
Au6 Au3 Au2 86.57(4)
Au9 Au3 Au1 139.37(5)
Au9 Au3 Au2 135.90(6)
Au9 Au3 Au6 60.95(4)
C135 Au3 Au1 63.1(5)
C135 Au3 Au2 122.2(5)
C135 Au3 Au6 95.8(6)
C135 Au3 Au9 92.0(5)
C135 Au3 N536 173.6(7)
N536 Au3 Au1 121.2(5)
N536 Au3 Au2 62.0(5)
N536 Au3 Au6 89.3(6)
N536 Au3 Au9 87.0(6)
Au1 Au4 Au5 87.43(4)
Au1 Au4 Au6 89.28(4)
Au5 Au4 Au6 59.85(3)
Au7 Au4 Au1 60.17(4)
Au7 Au4 Au5 135.44(5)
Au7 Au4 Au6 139.52(4)
N236 Au4 Au1 88.5(5)
N236 Au4 Au5 61.3(4)
N236 Au4 Au6 121.1(4)
N236 Au4 Au7 86.4(4)
C635 Au4 Au1 96.2(6)
C635 Au4 Au5 123.6(5)
C635 Au4 Au6 63.9(5)
C635 Au4 Au7 91.8(6)
C635 Au4 N236 173.3(7)
Au2 Au5 Au4 91.48(4)
Au2 Au5 Au6 85.72(4)
Au6 Au5 Au4 60.23(3)
Au8 Au5 Au2 59.60(3)
Au8 Au5 Au4 141.05(5)
Au8 Au5 Au6 133.46(4)
C235 Au5 Au2 97.8(5)
C235 Au5 Au4 62.5(4)
C235 Au5 Au6 122.7(4)
C235 Au5 Au8 93.9(4)
C235 Au5 N436 174.8(6)
N436 Au5 Au2 86.1(5)
N436 Au5 Au4 121.0(4)
N436 Au5 Au6 60.8(4)
N436 Au5 Au8 85.0(4)
Au3 Au6 Au4 90.77(4)
Au3 Au6 Au5 93.50(4)
Au5 Au6 Au4 59.92(3)
Au9 Au6 Au3 57.02(4)
Au9 Au6 Au4 134.63(4)
Au9 Au6 Au5 141.86(4)
C435 Au6 Au3 94.2(6)
C435 Au6 Au4 123.3(4)
C435 Au6 Au5 63.4(4)
C435 Au6 Au9 92.7(5)
C435 Au6 N636 173.8(8)
N636 Au6 Au3 91.0(6)
N636 Au6 Au4 59.9(5)
N636 Au6 Au5 119.7(5)
N636 Au6 Au9 87.2(5)
Au4 Au7 Au1 61.72(3)
P1 Au7 Au1 70.0(2)
P1 Au7 Au4 113.8(2)
P2 Au7 Au1 114.36(17)
P2 Au7 Au4 71.50(19)
P2 Au7 P1 174.6(3)
Au5 Au8 Au2 61.99(4)
P3 Au8 Au2 71.04(18)
P3 Au8 Au5 114.39(18)
P3 Au8 P4 174.4(3)
P4 Au8 Au2 113.67(19)
P4 Au8 Au5 71.03(18)
Au3 Au9 Au6 62.03(4)
P5 Au9 Au3 72.4(2)
P5 Au9 Au6 116.0(2)
P6 Au9 Au3 114.0(2)
P6 Au9 Au6 69.5(2)
P6 Au9 P5 173.5(3)
C111 P1 Au7 115.9(7)
C111 P1 C121 106.9(11)
C111 P1 C131 104.9(10)
C121 P1 Au7 111.7(7)
C131 P1 Au7 111.6(8)
C131 P1 C121 105.1(10)
C211 P2 Au7 117.0(8)
C221 P2 Au7 115.3(7)
C221 P2 C211 104.6(10)
C221 P2 C231 105.3(9)
C231 P2 Au7 109.6(6)
C231 P2 C211 103.9(10)
C311 P3 Au8 116.2(7)
C311 P3 C321 106.6(9)
C321 P3 Au8 114.3(7)
C331 P3 Au8 110.7(7)
C331 P3 C311 103.2(9)
C331 P3 C321 104.8(9)
C411 P4 Au8 114.2(7)
C421 P4 Au8 115.1(7)
C421 P4 C411 105.9(9)
C431 P4 Au8 109.9(7)
C431 P4 C411 106.2(9)
C431 P4 C421 104.9(9)
C511 P5 Au9 117.5(7)
C511 P5 C531 102.2(11)
C521 P5 Au9 117.9(8)
C521 P5 C511 104.2(9)
C521 P5 C531 103.3(10)
C531 P5 Au9 109.8(7)
C611 P6 Au9 116.8(7)
C621 P6 Au9 113.8(7)
C621 P6 C611 103.8(10)
C631 P6 Au9 112.8(8)
C631 P6 C611 103.5(10)
C631 P6 C621 104.7(10)
C111 C112 H112 120.0
C111 C112 C113 120.0
C113 C112 H112 120.0
C112 C111 P1 122.3(11)
C112 C111 C116 120.0
C116 C111 P1 117.5(11)
C111 C116 H116 120.0
C115 C116 C111 120.0
C115 C116 H116 120.0
C116 C115 H115 120.0
C116 C115 C114 120.0
C114 C115 H115 120.0
C115 C114 H114 120.0
C115 C114 C113 120.0
C113 C114 H114 120.0
C112 C113 H113 120.0
C114 C113 C112 120.0
C114 C113 H113 120.0
C125 C124 H124 120.0
C125 C124 C123 120.0
C123 C124 H124 120.0
C124 C125 H125 120.0
C124 C125 C126 120.0
C126 C125 H125 120.0
C125 C126 H126 120.0
C121 C126 C125 120.0
C121 C126 H126 120.0
C126 C121 P1 121.0(10)
C122 C121 P1 119.0(10)
C122 C121 C126 120.0
C121 C122 H122 120.0
C121 C122 C123 120.0
C123 C122 H122 120.0
C124 C123 H123 120.0
C122 C123 C124 120.0
C122 C123 H123 120.0
C133 C134 H134 120.0
C133 C134 C135 120.0
C135 C134 H134 120.0
C134 C133 H133 120.0
C134 C133 C132 120.0
C132 C133 H133 120.0
C133 C132 H132 120.0
C131 C132 C133 120.0
C131 C132 H132 120.0
C132 C131 P1 123.9(10)
N136 C131 P1 115.9(10)
N136 C131 C132 120.0
C131 N136 Au1 120.0(9)
C131 N136 C135 120.0
C135 N136 Au1 119.9(9)
C134 C135 Au3 122.6(9)
N136 C135 Au3 117.4(9)
N136 C135 C134 120.0
C216 C211 P2 120.4(12)
C216 C211 C212 120.0
C212 C211 P2 118.2(12)
C211 C216 H216 120.0
C215 C216 C211 120.0
C215 C216 H216 120.0
C216 C215 H215 120.0
C214 C215 C216 120.0
C214 C215 H215 120.0
C215 C214 H214 120.0
C215 C214 C213 120.0
C213 C214 H214 120.0
C214 C213 H213 120.0
C214 C213 C212 120.0
C212 C213 H213 120.0
C211 C212 H212 120.0
C213 C212 C211 120.0
C213 C212 H212 120.0
C223 C222 H222 120.0
C223 C222 C221 120.0
C221 C222 H222 120.0
C222 C223 H223 120.0
C222 C223 C224 120.0
C224 C223 H223 120.0
C223 C224 H224 120.0
C225 C224 C223 120.0
C225 C224 H224 120.0
C224 C225 H225 120.0
C224 C225 C226 120.0
C226 C225 H225 120.0
C225 C226 H226 120.0
C221 C226 C225 120.0
C221 C226 H226 120.0
C222 C221 P2 117.7(10)
C226 C221 P2 122.3(10)
C226 C221 C222 120.0
C232 C231 P2 124.8(8)
C232 C231 N236 120.0
N236 C231 P2 115.1(8)
C231 C232 H232 120.0
C233 C232 C231 120.0
C233 C232 H232 120.0
C232 C233 H233 120.0
C232 C233 C234 120.0
C234 C233 H233 120.0
C233 C234 H234 120.0
C235 C234 C233 120.0
C235 C234 H234 120.0
C234 C235 Au5 122.3(7)
N236 C235 Au5 117.7(7)
N236 C235 C234 120.0
C231 N236 Au4 121.4(7)
C235 N236 Au4 118.4(7)
C235 N236 C231 120.0
C315 C314 H314 120.0
C315 C314 C313 120.0
C313 C314 H314 120.0
C314 C315 H315 120.0
C314 C315 C316 120.0
C316 C315 H315 120.0
C315 C316 H316 120.0
C315 C316 C311 120.0
C311 C316 H316 120.0
C316 C311 P3 118.1(9)
C312 C311 P3 121.6(9)
C312 C311 C316 120.0
C311 C312 H312 120.0
C313 C312 C311 120.0
C313 C312 H312 120.0
C314 C313 H313 120.0
C312 C313 C314 120.0
C312 C313 H313 120.0
C322 C321 P3 120.5(9)
C322 C321 C326 120.0
C326 C321 P3 119.5(9)
C321 C322 H322 120.0
C323 C322 C321 120.0
C323 C322 H322 120.0
C322 C323 H323 120.0
C322 C323 C324 120.0
C324 C323 H323 120.0
C323 C324 H324 120.0
C323 C324 C325 120.0
C325 C324 H324 120.0
C324 C325 H325 120.0
C326 C325 C324 120.0
C326 C325 H325 120.0
C321 C326 H326 120.0
C325 C326 C321 120.0
C325 C326 H326 120.0
C332 C331 P3 125.8(9)
C332 C331 N336 120.0
N336 C331 P3 114.2(9)
C331 C332 H332 120.0
C333 C332 C331 120.0
C333 C332 H332 120.0
C332 C333 H333 120.0
C334 C333 C332 120.0
C334 C333 H333 120.0
C333 C334 H334 120.0
C333 C334 C335 120.0
C335 C334 H334 120.0
C334 C335 Au1 123.9(8)
N336 C335 Au1 116.0(8)
N336 C335 C334 120.0
C331 N336 Au2 121.8(8)
C335 N336 Au2 118.2(8)
C335 N336 C331 120.0
C412 C411 P4 117.4(10)
C412 C411 C416 120.0
C416 C411 P4 122.3(10)
C411 C412 H412 120.0
C411 C412 C413 120.0
C413 C412 H412 120.0
C412 C413 H413 120.0
C414 C413 C412 120.0
C414 C413 H413 120.0
C413 C414 H414 120.0
C415 C414 C413 120.0
C415 C414 H414 120.0
C414 C415 H415 120.0
C414 C415 C416 120.0
C416 C415 H415 120.0
C411 C416 H416 120.0
C415 C416 C411 120.0
C415 C416 H416 120.0
C422 C421 P4 119.2(10)
C422 C421 C426 120.0
C426 C421 P4 120.1(10)
C421 C422 H422 120.0
C423 C422 C421 120.0
C423 C422 H422 120.0
C422 C423 H423 120.0
C422 C423 C424 120.0
C424 C423 H423 120.0
C423 C424 H424 120.0
C425 C424 C423 120.0
C425 C424 H424 120.0
C424 C425 H425 120.0
C424 C425 C426 120.0
C426 C425 H425 120.0
C421 C426 H426 120.0
C425 C426 C421 120.0
C425 C426 H426 120.0
N436 C431 P4 114.7(9)
N436 C431 C432 120.0
C432 C431 P4 125.3(9)
C431 N436 Au5 121.3(8)
C435 N436 Au5 118.6(8)
C435 N436 C431 120.0
N436 C435 Au6 117.1(8)
N436 C435 C434 120.0
C434 C435 Au6 122.8(8)
C435 C434 H434 120.0
C433 C434 C435 120.0
C433 C434 H434 120.0
C434 C433 H433 120.0
C434 C433 C432 120.0
C432 C433 H433 120.0
C431 C432 H432 120.0
C433 C432 C431 120.0
C433 C432 H432 120.0
C511 C512 H512 120.0
C511 C512 C513 120.0
C513 C512 H512 120.0
C512 C511 P5 123.9(11)
C516 C511 P5 116.1(11)
C516 C511 C512 120.0
C511 C516 H516 120.0
C511 C516 C515 120.0
C515 C516 H516 120.0
C516 C515 H515 120.0
C514 C515 C516 120.0
C514 C515 H515 120.0
C515 C514 H514 120.0
C513 C514 C515 120.0
C513 C514 H514 120.0
C512 C513 H513 120.0
C514 C513 C512 120.0
C514 C513 H513 120.0
C522 C521 P5 117.6(11)
C522 C521 C526 120.0
C526 C521 P5 122.4(11)
C521 C522 H522 120.0
C521 C522 C523 120.0
C523 C522 H522 120.0
C522 C523 H523 120.0
C524 C523 C522 120.0
C524 C523 H523 120.0
C523 C524 H524 120.0
C523 C524 C525 120.0
C525 C524 H524 120.0
C524 C525 H525 120.0
C524 C525 C526 120.0
C526 C525 H525 120.0
C521 C526 H526 120.0
C525 C526 C521 120.0
C525 C526 H526 120.0
C534 C535 Au2 122.7(9)
C534 C535 N536 120.0
N536 C535 Au2 117.2(9)
C535 C534 H534 120.0
C535 C534 C533 120.0
C533 C534 H534 120.0
C534 C533 H533 120.0
C532 C533 C534 120.0
C532 C533 H533 120.0
C533 C532 H532 120.0
C531 C532 C533 120.0
C531 C532 H532 120.0
C532 C531 P5 125.2(10)
C532 C531 N536 120.0
N536 C531 P5 114.8(10)
C535 N536 Au3 118.4(9)
C531 N536 Au3 121.5(9)
C531 N536 C535 120.0
C614 C613 H613 120.0
C614 C613 C612 120.0
C612 C613 H613 120.0
C613 C614 H614 120.0
C615 C614 C613 120.0
C615 C614 H614 120.0
C614 C615 H615 120.0
C614 C615 C616 120.0
C616 C615 H615 120.0
C615 C616 H616 120.0
C611 C616 C615 120.0
C611 C616 H616 120.0
C616 C611 P6 121.4(11)
C616 C611 C612 120.0
C612 C611 P6 118.6(11)
C613 C612 H612 120.0
C611 C612 C613 120.0
C611 C612 H612 120.0
C622 C621 P6 122.4(10)
C622 C621 C626 120.0
C626 C621 P6 117.5(10)
C621 C622 H622 120.0
C623 C622 C621 120.0
C623 C622 H622 120.0
C622 C623 H623 120.0
C622 C623 C624 120.0
C624 C623 H623 120.0
C623 C624 H624 120.0
C623 C624 C625 120.0
C625 C624 H624 120.0
C624 C625 H625 120.0
C626 C625 C624 120.0
C626 C625 H625 120.0
C621 C626 H626 120.0
C625 C626 C621 120.0
C625 C626 H626 120.0
N636 C631 P6 115.3(10)
N636 C631 C632 120.0
C632 C631 P6 124.7(10)
C631 N636 Au6 119.9(9)
C631 N636 C635 120.0
C635 N636 Au6 120.0(9)
N636 C635 Au4 116.1(9)
C634 C635 Au4 123.8(9)
C634 C635 N636 120.0
C635 C634 H634 120.0
C635 C634 C633 120.0
C633 C634 H634 120.0
C634 C633 H633 120.0
C632 C633 C634 120.0
C632 C633 H633 120.0
C631 C632 H632 120.0
C633 C632 C631 120.0
C633 C632 H632 120.0
F2 B1 F1 101(6)
F2 B1 F3 126(8)
F2 B1 F4 107(7)
F3 B1 F1 112(6)
F3 B1 F4 108(6)
F4 B1 F1 99(5)
F5 B2 F6 105(6)
F5 B2 F8 104(6)
F6 B2 F8 104(6)
F7 B2 F5 125(7)
F7 B2 F6 109(7)
F7 B2 F8 107(6)
F10 B3 F9 101(4)
F11 B3 F9 106(4)
F11 B3 F10 105(4)
F12 B3 F9 109(4)
F12 B3 F10 118(5)
F12 B3 F11 116(5)

loop_
_geom_bond_atom_site_label_1
_geom_bond_atom_site_label_2
_geom_bond_distance
Au1 Au2 3.2591(15)
Au1 Au3 3.3294(16)
Au1 Au4 3.1761(16)
Au1 Au7 3.1286(14)
Au1 N136 2.060(12)
Au1 C335 2.001(11)
Au2 Au3 3.2651(17)
Au2 Au5 3.2131(16)
Au2 Au8 3.1391(15)
Au2 N336 2.097(11)
Au2 C535 2.012(13)
Au3 Au6 3.1933(16)
Au3 Au9 3.0331(17)
Au3 C135 1.976(13)
Au3 N536 2.011(13)
Au4 Au5 3.2987(14)
Au4 Au6 3.3090(14)
Au4 Au7 3.0623(16)
Au4 N236 2.042(10)
Au4 C635 2.000(12)
Au5 Au6 3.2963(14)
Au5 Au8 3.1004(14)
Au5 C235 2.010(11)
Au5 N436 2.069(12)
Au6 Au9 3.1609(14)
Au6 C435 2.006(11)
Au6 N636 2.076(12)
Au7 P1 2.339(8)
Au7 P2 2.335(7)
Au8 P3 2.302(8)
Au8 P4 2.325(8)
Au9 P5 2.308(8)
Au9 P6 2.304(8)
P1 C111 1.769(16)
P1 C121 1.813(17)
P1 C131 1.777(14)
P2 C211 1.785(15)
P2 C221 1.769(15)
P2 C231 1.773(12)
P3 C311 1.807(13)
P3 C321 1.808(13)
P3 C331 1.792(13)
P4 C411 1.812(13)
P4 C421 1.792(14)
P4 C431 1.779(13)
P5 C511 1.793(17)
P5 C521 1.775(15)
P5 C531 1.814(15)
P6 C611 1.831(14)
P6 C621 1.810(17)
P6 C631 1.787(15)
C112 H112 0.9300
C112 C111 1.3900
C112 C113 1.3900
C111 C116 1.3900
C116 H116 0.9300
C116 C115 1.3900
C115 H115 0.9300
C115 C114 1.3900
C114 H114 0.9300
C114 C113 1.3900
C113 H113 0.9300
C124 H124 0.9300
C124 C125 1.3900
C124 C123 1.3900
C125 H125 0.9300
C125 C126 1.3900
C126 H126 0.9300
C126 C121 1.3900
C121 C122 1.3900
C122 H122 0.9300
C122 C123 1.3900
C123 H123 0.9300
C134 H134 0.9300
C134 C133 1.3900
C134 C135 1.3900
C133 H133 0.9300
C133 C132 1.3900
C132 H132 0.9300
C132 C131 1.3900
C131 N136 1.3900
N136 C135 1.3900
C211 C216 1.3900
C211 C212 1.3900
C216 H216 0.9300
C216 C215 1.3900
C215 H215 0.9300
C215 C214 1.3900
C214 H214 0.9300
C214 C213 1.3900
C213 H213 0.9300
C213 C212 1.3900
C212 H212 0.9300
C222 H222 0.9300
C222 C223 1.3900
C222 C221 1.3900
C223 H223 0.9300
C223 C224 1.3900
C224 H224 0.9300
C224 C225 1.3900
C225 H225 0.9300
C225 C226 1.3900
C226 H226 0.9300
C226 C221 1.3900
C231 C232 1.3900
C231 N236 1.3900
C232 H232 0.9300
C232 C233 1.3900
C233 H233 0.9300
C233 C234 1.3900
C234 H234 0.9300
C234 C235 1.3900
C235 N236 1.3900
C314 H314 0.9300
C314 C315 1.3900
C314 C313 1.3900
C315 H315 0.9300
C315 C316 1.3900
C316 H316 0.9300
C316 C311 1.3900
C311 C312 1.3900
C312 H312 0.9300
C312 C313 1.3900
C313 H313 0.9300
C321 C322 1.3900
C321 C326 1.3900
C322 H322 0.9300
C322 C323 1.3900
C323 H323 0.9300
C323 C324 1.3900
C324 H324 0.9300
C324 C325 1.3900
C325 H325 0.9300
C325 C326 1.3900
C326 H326 0.9300
C331 C332 1.3900
C331 N336 1.3900
C332 H332 0.9300
C332 C333 1.3900
C333 H333 0.9300
C333 C334 1.3900
C334 H334 0.9300
C334 C335 1.3900
C335 N336 1.3900
C411 C412 1.3900
C411 C416 1.3900
C412 H412 0.9300
C412 C413 1.3900
C413 H413 0.9300
C413 C414 1.3900
C414 H414 0.9300
C414 C415 1.3900
C415 H415 0.9300
C415 C416 1.3900
C416 H416 0.9300
C421 C422 1.3900
C421 C426 1.3900
C422 H422 0.9300
C422 C423 1.3900
C423 H423 0.9300
C423 C424 1.3900
C424 H424 0.9300
C424 C425 1.3900
C425 H425 0.9300
C425 C426 1.3900
C426 H426 0.9300
C431 N436 1.3900
C431 C432 1.3900
N436 C435 1.3900
C435 C434 1.3900
C434 H434 0.9300
C434 C433 1.3900
C433 H433 0.9300
C433 C432 1.3900
C432 H432 0.9300
C512 H512 0.9300
C512 C511 1.3900
C512 C513 1.3900
C511 C516 1.3900
C516 H516 0.9300
C516 C515 1.3900
C515 H515 0.9300
C515 C514 1.3900
C514 H514 0.9300
C514 C513 1.3900
C513 H513 0.9300
C521 C522 1.3900
C521 C526 1.3900
C522 H522 0.9300
C522 C523 1.3900
C523 H523 0.9300
C523 C524 1.3900
C524 H524 0.9300
C524 C525 1.3900
C525 H525 0.9300
C525 C526 1.3900
C526 H526 0.9300
C535 C534 1.3900
C535 N536 1.3900
C534 H534 0.9300
C534 C533 1.3900
C533 H533 0.9300
C533 C532 1.3900
C532 H532 0.9300
C532 C531 1.3900
C531 N536 1.3900
C613 H613 0.9300
C613 C614 1.3900
C613 C612 1.3900
C614 H614 0.9300
C614 C615 1.3900
C615 H615 0.9300
C615 C616 1.3900
C616 H616 0.9300
C616 C611 1.3900
C611 C612 1.3900
C612 H612 0.9300
C621 C622 1.3900
C621 C626 1.3900
C622 H622 0.9300
C622 C623 1.3900
C623 H623 0.9300
C623 C624 1.3900
C624 H624 0.9300
C624 C625 1.3900
C625 H625 0.9300
C625 C626 1.3900
C626 H626 0.9300
C631 N636 1.3900
C631 C632 1.3900
N636 C635 1.3900
C635 C634 1.3900
C634 H634 0.9300
C634 C633 1.3900
C633 H633 0.9300
C633 C632 1.3900
C632 H632 0.9300
F1 B1 1.52(9)
F2 B1 1.18(8)
F3 B1 1.35(9)
F4 B1 1.49(9)
F5 B2 1.36(9)
F6 B2 1.42(9)
F7 B2 1.20(8)
F8 B2 1.48(8)
F9 B3 1.46(6)
F10 B3 1.37(7)
F11 B3 1.37(6)
F12 B3 1.26(6)

loop_
_geom_torsion_atom_site_label_1
_geom_torsion_atom_site_label_2
_geom_torsion_atom_site_label_3
_geom_torsion_atom_site_label_4
_geom_torsion
Au1 N136 C135 Au3 3.6(13)
Au1 N136 C135 C134 -175.7(13)
Au1 C335 N336 Au2 -1.0(12)
Au1 C335 N336 C331 -178.6(13)
Au2 C535 C534 C533 -175.9(16)
Au2 C535 N536 Au3 -0.3(14)
Au2 C535 N536 C531 176.1(15)
Au4 C635 C634 C633 177.2(16)
Au5 C235 N236 Au4 4.4(11)
Au5 C235 N236 C231 179.6(12)
Au5 N436 C435 Au6 -0.7(12)
Au5 N436 C435 C434 -177.3(12)
Au6 C435 C434 C433 -176.4(14)
Au6 N636 C635 Au4 1.1(14)
Au6 N636 C635 C634 178.5(14)
Au7 P1 C111 C112 138.9(10)
Au7 P1 C111 C116 -45.9(13)
Au7 P1 C121 C126 132.3(10)
Au7 P1 C121 C122 -47.0(14)
Au7 P1 C131 C132 133.1(10)
Au7 P1 C131 N136 -51.1(12)
Au7 P2 C211 C216 154.4(10)
Au7 P2 C211 C212 -39.0(14)
Au7 P2 C221 C222 -36.2(11)
Au7 P2 C221 C226 142.4(8)
Au7 P2 C231 C232 134.6(8)
Au7 P2 C231 N236 -50.2(10)
Au8 P3 C311 C316 -40.5(12)
Au8 P3 C311 C312 145.4(8)
Au8 P3 C321 C322 150.9(9)
Au8 P3 C321 C326 -30.1(12)
Au8 P3 C331 C332 125.5(10)
Au8 P3 C331 N336 -53.9(11)
Au8 P4 C411 C412 -32.9(12)
Au8 P4 C411 C416 152.5(9)
Au8 P4 C421 C422 -30.8(12)
Au8 P4 C421 C426 158.4(8)
Au8 P4 C431 N436 -50.3(11)
Au8 P4 C431 C432 129.8(10)
Au9 P5 C511 C512 136.1(10)
Au9 P5 C511 C516 -45.5(12)
Au9 P5 C521 C522 -40.1(14)
Au9 P5 C521 C526 141.3(10)
Au9 P5 C531 C532 133.1(11)
Au9 P5 C531 N536 -46.0(13)
Au9 P6 C611 C616 157.9(10)
Au9 P6 C611 C612 -20.5(15)
Au9 P6 C621 C622 132.4(10)
Au9 P6 C621 C626 -43.6(13)
Au9 P6 C631 N636 -53.7(13)
Au9 P6 C631 C632 126.9(11)
P1 C111 C116 C115 -175.3(15)
P1 C121 C122 C123 179.4(17)
P1 C131 N136 Au1 -0.3(14)
P1 C131 N136 C135 -176.0(15)
P2 C211 C216 C215 166.3(17)
P2 C211 C212 C213 -166.6(17)
P2 C231 C232 C233 175.0(14)
P2 C231 N236 Au4 -0.5(12)
P2 C231 N236 C235 -175.5(12)
P3 C311 C312 C313 174.0(14)
P3 C321 C322 C323 179.0(15)
P3 C321 C326 C325 -179.0(14)
P3 C331 C332 C333 -179.4(15)
P3 C331 N336 Au2 1.9(13)
P3 C331 N336 C335 179.4(13)
P4 C411 C412 C413 -174.7(15)
P4 C411 C416 C415 174.4(15)
P4 C421 C422 C423 -170.9(14)
P4 C421 C426 C425 170.8(14)
P4 C431 N436 Au5 -2.7(13)
P4 C431 N436 C435 -179.9(14)
P4 C431 C432 C433 179.9(16)
P5 C511 C516 C515 -178.5(14)
P5 C521 C522 C523 -178.6(16)
P5 C521 C526 C525 178.6(16)
P5 C531 N536 Au3 -4.6(15)
P5 C531 N536 C535 179.1(16)
P6 C611 C612 C613 178.5(17)
P6 C621 C622 C623 -175.9(16)
P6 C621 C626 C625 176.1(15)
P6 C631 N636 Au6 2.0(15)
P6 C631 N636 C635 -179.5(16)
P6 C631 C632 C633 179.4(17)
C112 C111 C116 C115 0.0
C111 P1 C121 C126 -99.9(14)
C111 P1 C121 C122 80.7(14)
C111 P1 C131 C132 6.8(15)
C111 P1 C131 N136 -177.3(11)
C111 C112 C113 C114 0.0
C111 C116 C115 C114 0.0
C116 C115 C114 C113 0.0
C115 C114 C113 C112 0.0
C113 C112 C111 P1 175.1(16)
C113 C112 C111 C116 0.0
C124 C125 C126 C121 0.0
C125 C124 C123 C122 0.0
C125 C126 C121 P1 -179.3(17)
C125 C126 C121 C122 0.0
C126 C121 C122 C123 0.0
C121 P1 C111 C112 13.7(14)
C121 P1 C111 C116 -171.1(11)
C121 P1 C131 C132 -105.7(13)
C121 P1 C131 N136 70.1(13)
C121 C122 C123 C124 0.0
C123 C124 C125 C126 0.0
C134 C133 C132 C131 0.0
C133 C134 C135 Au3 -179.3(15)
C133 C134 C135 N136 0.0
C133 C132 C131 P1 175.7(16)
C133 C132 C131 N136 0.0
C132 C131 N136 Au1 175.7(13)
C132 C131 N136 C135 0.0
C131 P1 C111 C112 -97.6(13)
C131 P1 C111 C116 77.6(13)
C131 P1 C121 C126 11.2(15)
C131 P1 C121 C122 -168.2(12)
C131 N136 C135 Au3 179.4(14)
C131 N136 C135 C134 0.0
C135 C134 C133 C132 0.0
C211 P2 C221 C222 93.8(12)
C211 P2 C221 C226 -87.7(12)
C211 P2 C231 C232 8.8(13)
C211 P2 C231 N236 -175.9(10)
C211 C216 C215 C214 0.0
C216 C211 C212 C213 0.0
C216 C215 C214 C213 0.0
C215 C214 C213 C212 0.0
C214 C213 C212 C211 0.0
C212 C211 C216 C215 0.0
C222 C223 C224 C225 0.0
C223 C222 C221 P2 178.6(13)
C223 C222 C221 C226 0.0
C223 C224 C225 C226 0.0
C224 C225 C226 C221 0.0
C225 C226 C221 P2 -178.5(14)
C225 C226 C221 C222 0.0
C221 P2 C211 C216 25.5(15)
C221 P2 C211 C212 -168.0(12)
C221 P2 C231 C232 -100.8(12)
C221 P2 C231 N236 74.4(11)
C221 C222 C223 C224 0.0
C231 P2 C211 C216 -84.7(14)
C231 P2 C211 C212 81.9(14)
C231 P2 C221 C222 -157.1(9)
C231 P2 C221 C226 21.5(12)
C231 C232 C233 C234 0.0
C232 C231 N236 Au4 175.0(12)
C232 C231 N236 C235 0.0
C232 C233 C234 C235 0.0
C233 C234 C235 Au5 -179.6(12)
C233 C234 C235 N236 0.0
C234 C235 N236 Au4 -175.2(11)
C234 C235 N236 C231 0.0
N236 C231 C232 C233 0.0
C314 C315 C316 C311 0.0
C315 C314 C313 C312 0.0
C315 C316 C311 P3 -174.2(14)
C315 C316 C311 C312 0.0
C316 C311 C312 C313 0.0
C311 P3 C321 C322 -79.4(13)
C311 P3 C321 C326 99.6(12)
C311 P3 C331 C332 0.6(13)
C311 P3 C331 N336 -178.8(10)
C311 C312 C313 C314 0.0
C313 C314 C315 C316 0.0
C321 P3 C311 C316 -169.1(10)
C321 P3 C311 C312 16.8(13)
C321 P3 C331 C332 -110.8(12)
C321 P3 C331 N336 69.7(12)
C321 C322 C323 C324 0.0
C322 C321 C326 C325 0.0
C322 C323 C324 C325 0.0
C323 C324 C325 C326 0.0
C324 C325 C326 C321 0.0
C326 C321 C322 C323 0.0
C331 P3 C311 C316 80.8(12)
C331 P3 C311 C312 -93.3(12)
C331 P3 C321 C322 29.6(13)
C331 P3 C321 C326 -151.4(10)
C331 C332 C333 C334 0.0
C332 C331 N336 Au2 -177.5(13)
C332 C331 N336 C335 0.0
C332 C333 C334 C335 0.0
C333 C334 C335 Au1 178.5(14)
C333 C334 C335 N336 0.0
C334 C335 N336 Au2 177.6(12)
C334 C335 N336 C331 0.0
N336 C331 C332 C333 0.0
C411 P4 C421 C422 96.4(12)
C411 P4 C421 C426 -74.5(12)
C411 P4 C431 N436 -174.2(10)
C411 P4 C431 C432 5.8(14)
C411 C412 C413 C414 0.0
C412 C411 C416 C415 0.0
C412 C413 C414 C415 0.0
C413 C414 C415 C416 0.0
C414 C415 C416 C411 0.0
C416 C411 C412 C413 0.0
C421 P4 C411 C412 -160.6(10)
C421 P4 C411 C416 24.9(14)
C421 P4 C431 N436 74.0(12)
C421 P4 C431 C432 -106.0(12)
C421 C422 C423 C424 0.0
C422 C421 C426 C425 0.0
C422 C423 C424 C425 0.0
C423 C424 C425 C426 0.0
C424 C425 C426 C421 0.0
C426 C421 C422 C423 0.0
C431 P4 C411 C412 88.3(12)
C431 P4 C411 C416 -86.2(13)
C431 P4 C421 C422 -151.6(10)
C431 P4 C421 C426 37.5(12)
C431 N436 C435 Au6 176.6(13)
C431 N436 C435 C434 0.0
N436 C431 C432 C433 0.0
N436 C435 C434 C433 0.0
C435 C434 C433 C432 0.0
C434 C433 C432 C431 0.0
C432 C431 N436 Au5 177.2(13)
C432 C431 N436 C435 0.0
C512 C511 C516 C515 0.0
C511 P5 C521 C522 -172.5(12)
C511 P5 C521 C526 9.0(15)
C511 P5 C531 C532 -101.5(14)
C511 P5 C531 N536 79.4(13)
C511 C512 C513 C514 0.0
C511 C516 C515 C514 0.0
C516 C515 C514 C513 0.0
C515 C514 C513 C512 0.0
C513 C512 C511 P5 178.3(15)
C513 C512 C511 C516 0.0
C521 P5 C511 C512 -91.3(13)
C521 P5 C511 C516 87.1(13)
C521 P5 C531 C532 6.5(15)
C521 P5 C531 N536 -172.6(11)
C521 C522 C523 C524 0.0
C522 C521 C526 C525 0.0
C522 C523 C524 C525 0.0
C523 C524 C525 C526 0.0
C524 C525 C526 C521 0.0
C526 C521 C522 C523 0.0
C535 C534 C533 C532 0.0
C534 C535 N536 Au3 -176.4(14)
C534 C535 N536 C531 0.0
C534 C533 C532 C531 0.0
C533 C532 C531 P5 -179.0(18)
C533 C532 C531 N536 0.0
C532 C531 N536 Au3 176.3(15)
C532 C531 N536 C535 0.0
C531 P5 C511 C512 16.0(13)
C531 P5 C511 C516 -165.6(10)
C531 P5 C521 C522 81.1(14)
C531 P5 C521 C526 -97.5(14)
N536 C535 C534 C533 0.0
C613 C614 C615 C616 0.0
C614 C613 C612 C611 0.0
C614 C615 C616 C611 0.0
C615 C616 C611 P6 -178.5(17)
C615 C616 C611 C612 0.0
C616 C611 C612 C613 0.0
C611 P6 C621 C622 -99.5(13)
C611 P6 C621 C626 84.5(13)
C611 P6 C631 N636 179.1(12)
C611 P6 C631 C632 -0.3(15)
C612 C613 C614 C615 0.0
C621 P6 C611 C616 31.8(14)
C621 P6 C611 C612 -146.7(12)
C621 P6 C631 N636 70.6(14)
C621 P6 C631 C632 -108.8(13)
C621 C622 C623 C624 0.0
C622 C621 C626 C625 0.0
C622 C623 C624 C625 0.0
C623 C624 C625 C626 0.0
C624 C625 C626 C621 0.0
C626 C621 C622 C623 0.0
C631 P6 C611 C616 -77.4(15)
C631 P6 C611 C612 104.1(14)
C631 P6 C621 C622 8.7(14)
C631 P6 C621 C626 -167.3(11)
C631 N636 C635 Au4 -177.4(15)
C631 N636 C635 C634 0.0
N636 C631 C632 C633 0.0
N636 C635 C634 C633 0.0
C635 C634 C633 C632 0.0
C634 C633 C632 C631 0.0
C632 C631 N636 Au6 -178.5(14)
C632 C631 N636 C635 0.0

loop_
_platon_squeeze_void_nr
_platon_squeeze_void_average_x
_platon_squeeze_void_average_y
_platon_squeeze_void_average_z
_platon_squeeze_void_volume
_platon_squeeze_void_count_electrons
_platon_squeeze_void_content
1 0.380 -0.106 0.103 4943 1624 ' '
2 0.780 0.246 0.769 6 1 ' '
3 0.280 0.254 0.769 5 1 ' '
4 0.720 0.746 0.269 6 1 ' '
5 0.220 0.754 0.269 5 1 ' '
